data_4123584
loop_
_publ_author_name
'Britvin, Sergey N.'
'Lotnyk, Andriy'

_publ_section_title
;
 Water-Soluble Phosphine Capable of Dissolving Elemental Gold: The Missing
 Link between 1,3,5-Triaza-7-phosphaadamantane (PTA) and Verkade's
 Ephemeral Ligand.
;
_journal_issue 16
_journal_name_full 'Journal of the American Chemical Society'
_journal_page_first 5526
_journal_page_last 5535
_journal_paper_doi 10.1021/jacs.5b01851
_journal_volume 137
_journal_year 2015
_chemical_formula_moiety 'C9 H18 N3 P'
_chemical_formula_sum 'C9 H18 N3 P'
_chemical_formula_weight 199.23
_chemical_name_systematic
; 
1,4,7-triaza-9-phosphatricyclo[5.3.2.1^4,9^]tridecane 
;
_space_group_IT_number 220
_symmetry_cell_setting cubic
_symmetry_space_group_name_Hall 'I -4bd 2c 3'
_symmetry_space_group_name_H-M 'I -4 3 d'
_atom_sites_solution_hydrogens difmap
_atom_sites_solution_primary direct
_atom_sites_solution_secondary difmap
_audit_creation_method SHELXL-97
_cell_angle_alpha 90.00
_cell_angle_beta 90.00
_cell_angle_gamma 90.00
_cell_formula_units_Z 16
_cell_length_a 15.7917(2)
_cell_length_b 15.7917(2)
_cell_length_c 15.7917(2)
_cell_measurement_reflns_used 31261
_cell_measurement_temperature 100(1)
_cell_measurement_theta_max 37.25
_cell_measurement_theta_min 1.71
_cell_volume 3938.10(9)
_computing_cell_refinement
;
CrysAlisPro, Agilent Technologies,
Version 1.171.36.32
;
_computing_data_collection 'Bruker APEX2'
_computing_data_reduction
;
CrysAlisPro, Agilent Technologies,
Version 1.171.36.32
;
_computing_molecular_graphics 'Olex2 v.1.2-ac2'
_computing_publication_material 'Olex2 v.1.2-ac2'
_computing_structure_refinement 'SHELXL-97 (Sheldrick, 2008)'
_computing_structure_solution
;
SIR-92: A.Altomare, G.Cascarano, C.Giacovazzo and A.Gualardi (1993)
J. Appl. Cryst. 26, 343-350
;
_diffrn_ambient_temperature 100(1)
_diffrn_measured_fraction_theta_full 1.000
_diffrn_measured_fraction_theta_max 1.000
_diffrn_measurement_device_type 'Bruker APEX-II CCD'
_diffrn_measurement_method '\f and \w scans'
_diffrn_radiation_monochromator graphite
_diffrn_radiation_source 'fine-focus sealed tube'
_diffrn_radiation_type MoK\a
_diffrn_radiation_wavelength 0.71073
_diffrn_reflns_av_R_equivalents 0.0307
_diffrn_reflns_av_sigmaI/netI 0.0058
_diffrn_reflns_limit_h_max 25
_diffrn_reflns_limit_h_min -25
_diffrn_reflns_limit_k_max 25
_diffrn_reflns_limit_k_min -24
_diffrn_reflns_limit_l_max 25
_diffrn_reflns_limit_l_min -25
_diffrn_reflns_number 58670
_diffrn_reflns_theta_full 34.95
_diffrn_reflns_theta_max 34.95
_diffrn_reflns_theta_min 3.16
_exptl_absorpt_coefficient_mu 0.237
_exptl_absorpt_correction_T_max 1.00000
_exptl_absorpt_correction_T_min 0.92234
_exptl_absorpt_correction_type multi-scan
_exptl_absorpt_process_details
;
CrysAlisPro, Agilent Technologies,
Version 1.171.36.32
Empirical absorption correction using spherical harmonics,
 implemented in SCALE3 ABSPACK scaling algorithm.
;
_exptl_crystal_colour colorless
_exptl_crystal_density_diffrn 1.344
_exptl_crystal_density_method 'not measured'
_exptl_crystal_description dodecahedron
_exptl_crystal_F_000 1728
_exptl_crystal_size_max 0.3
_exptl_crystal_size_mid 0.2
_exptl_crystal_size_min 0.2
_refine_diff_density_max 0.282
_refine_diff_density_min -0.126
_refine_diff_density_rms 0.041
_refine_ls_abs_structure_details 'Flack H D (1983), Acta Cryst. A39, 876-881'
_refine_ls_abs_structure_Flack 0.02(7)
_refine_ls_extinction_method none
_refine_ls_goodness_of_fit_ref 1.232
_refine_ls_hydrogen_treatment refall
_refine_ls_matrix_type full
_refine_ls_number_parameters 64
_refine_ls_number_reflns 1445
_refine_ls_number_restraints 0
_refine_ls_restrained_S_all 1.232
_refine_ls_R_factor_all 0.0232
_refine_ls_R_factor_gt 0.0224
_refine_ls_shift/su_max 0.001
_refine_ls_shift/su_mean 0.000
_refine_ls_structure_factor_coef Fsqd
_refine_ls_weighting_details 'calc w=1/[\s^2^(Fo^2^)+(0.0289P)^2^+1.0219P] where P=(Fo^2^+2Fc^2^)/3'
_refine_ls_weighting_scheme calc
_refine_ls_wR_factor_gt 0.0593
_refine_ls_wR_factor_ref 0.0597
_reflns_number_gt 1417
_reflns_number_total 1445
_reflns_threshold_expression >2sigma(I)
_cod_data_source_file 1.cif
_cod_data_source_block 1
_cod_depositor_comments
;
The following automatic conversions were performed:

'_symmetry_cell_setting' value 'Cubic' changed to 'cubic' according
to
/usr/data/users/saulius/crontab/automatic-downloads/rss-feeds/ACS/lib/dictionaries/cif_core.dic
dictionary named 'cif_core.dic' version 2.4.2 from 2011-04-26.

Automatic conversion script
Id: cif_fix_values 3271 2015-04-21 07:52:19Z andrius 

 Adding full bibliography for 4123579--4123586.cif.
;
_cod_original_cell_volume 3938.10(15)
_cod_database_code 4123584

loop_
_symmetry_equiv_pos_as_xyz
'x, y, z'
'-x+1/2, -y, z+1/2'
'-x, y+1/2, -z+1/2'
'x+1/2, -y+1/2, -z'
'z, x, y'
'z+1/2, -x+1/2, -y'
'-z+1/2, -x, y+1/2'
'-z, x+1/2, -y+1/2'
'y, z, x'
'-y, z+1/2, -x+1/2'
'y+1/2, -z+1/2, -x'
'-y+1/2, -z, x+1/2'
'y+1/4, x+1/4, z+1/4'
'-y+1/4, -x+3/4, z+3/4'
'y+3/4, -x+1/4, -z+3/4'
'-y+3/4, x+3/4, -z+1/4'
'x+1/4, z+1/4, y+1/4'
'-x+3/4, z+3/4, -y+1/4'
'-x+1/4, -z+3/4, y+3/4'
'x+3/4, -z+1/4, -y+3/4'
'z+1/4, y+1/4, x+1/4'
'z+3/4, -y+1/4, -x+3/4'
'-z+3/4, y+3/4, -x+1/4'
'-z+1/4, -y+3/4, x+3/4'
'x+1/2, y+1/2, z+1/2'
'-x+1, -y+1/2, z+1'
'-x+1/2, y+1, -z+1'
'x+1, -y+1, -z+1/2'
'z+1/2, x+1/2, y+1/2'
'z+1, -x+1, -y+1/2'
'-z+1, -x+1/2, y+1'
'-z+1/2, x+1, -y+1'
'y+1/2, z+1/2, x+1/2'
'-y+1/2, z+1, -x+1'
'y+1, -z+1, -x+1/2'
'-y+1, -z+1/2, x+1'
'y+3/4, x+3/4, z+3/4'
'-y+3/4, -x+5/4, z+5/4'
'y+5/4, -x+3/4, -z+5/4'
'-y+5/4, x+5/4, -z+3/4'
'x+3/4, z+3/4, y+3/4'
'-x+5/4, z+5/4, -y+3/4'
'-x+3/4, -z+5/4, y+5/4'
'x+5/4, -z+3/4, -y+5/4'
'z+3/4, y+3/4, x+3/4'
'z+5/4, -y+3/4, -x+5/4'
'-z+5/4, y+5/4, -x+3/4'
'-z+3/4, -y+5/4, x+5/4'

loop_
_atom_site_label
_atom_site_type_symbol
_atom_site_fract_x
_atom_site_fract_y
_atom_site_fract_z
_atom_site_U_iso_or_equiv
_atom_site_adp_type
_atom_site_occupancy
_atom_site_symmetry_multiplicity
_atom_site_calc_flag
_atom_site_refinement_flags
C1 C 0.37424(4) 0.49541(5) 0.51122(5) 0.01502(13) Uani 1 1 d .
C2 C 0.46977(4) 0.53750(4) 0.63057(4) 0.01131(10) Uani 1 1 d .
C3 C 0.44744(4) 0.63284(4) 0.50739(4) 0.01236(11) Uani 1 1 d .
N1 N 0.41946(4) 0.56067(4) 0.55698(4) 0.01151(10) Uani 1 1 d .
P1 P 0.429821(12) 0.429821(12) 0.429821(12) 0.01588(8) Uani 1 3 d S
H2A H 0.4366(8) 0.5426(8) 0.6833(8) 0.020(3) Uiso 1 1 d .
H2B H 0.5152(7) 0.5784(8) 0.6383(7) 0.014(3) Uiso 1 1 d .
H1A H 0.3273(11) 0.5252(8) 0.4790(9) 0.030(4) Uiso 1 1 d .
H1B H 0.3491(8) 0.4558(8) 0.5493(8) 0.020(3) Uiso 1 1 d .
H3A H 0.4071(7) 0.6413(7) 0.4628(7) 0.009(2) Uiso 1 1 d .
H3B H 0.4461(8) 0.6822(8) 0.5414(8) 0.019(3) Uiso 1 1 d .

loop_
_atom_site_aniso_label
_atom_site_aniso_U_11
_atom_site_aniso_U_22
_atom_site_aniso_U_33
_atom_site_aniso_U_23
_atom_site_aniso_U_13
_atom_site_aniso_U_12
C1 0.0090(2) 0.0185(3) 0.0175(3) 0.0011(2) -0.0013(2) -0.0024(2)
C2 0.0122(2) 0.0127(3) 0.0090(2) 0.00068(19) 0.00124(18) 0.0013(2)
C3 0.0131(3) 0.0108(2) 0.0132(2) 0.0026(2) 0.0021(2) 0.0030(2)
N1 0.0108(2) 0.0126(2) 0.0111(2) 0.00185(17) 0.00022(17) -0.00034(17)
P1 0.01588(8) 0.01588(8) 0.01588(8) -0.00403(6) -0.00403(6) -0.00403(6)

loop_
_atom_type_symbol
_atom_type_description
_atom_type_scat_dispersion_real
_atom_type_scat_dispersion_imag
_atom_type_scat_source
C C 0.0033 0.0016 'International Tables Vol C Tables 4.2.6.8 and 6.1.1.4'
H H 0.0000 0.0000 'International Tables Vol C Tables 4.2.6.8 and 6.1.1.4'
N N 0.0061 0.0033 'International Tables Vol C Tables 4.2.6.8 and 6.1.1.4'
P P 0.1023 0.0942 'International Tables Vol C Tables 4.2.6.8 and 6.1.1.4'

loop_
_geom_angle_atom_site_label_1
_geom_angle_atom_site_label_2
_geom_angle_atom_site_label_3
_geom_angle
_geom_angle_site_symmetry_1
_geom_angle_site_symmetry_3
N1 C1 P1 120.41(5) . .
N1 C1 H1A 106.3(8) . .
P1 C1 H1A 104.8(8) . .
N1 C1 H1B 110.9(8) . .
P1 C1 H1B 105.4(7) . .
H1A C1 H1B 108.4(12) . .
N1 C2 C3 117.46(6) . 5
N1 C2 H2A 111.3(7) . .
C3 C2 H2A 105.1(7) 5 .
N1 C2 H2B 109.7(7) . .
C3 C2 H2B 108.9(7) 5 .
H2A C2 H2B 103.3(9) . .
N1 C3 C2 118.06(5) . 9
N1 C3 H3A 107.6(6) . .
C2 C3 H3A 109.5(7) 9 .
N1 C3 H3B 109.5(7) . .
C2 C3 H3B 105.0(7) 9 .
H3A C3 H3B 106.7(9) . .
C1 N1 C3 116.10(6) . .
C1 N1 C2 119.29(6) . .
C3 N1 C2 117.54(6) . .
C1 P1 C1 101.65(3) 9 5
C1 P1 C1 101.65(3) 9 .
C1 P1 C1 101.65(3) 5 .

loop_
_geom_bond_atom_site_label_1
_geom_bond_atom_site_label_2
_geom_bond_distance
_geom_bond_site_symmetry_2
C1 N1 1.4472(10) .
C1 P1 1.8697(8) .
C1 H1A 1.015(16) .
C1 H1B 0.954(13) .
C2 N1 1.4544(9) .
C2 C3 1.5416(10) 5
C2 H2A 0.987(13) .
C2 H2B 0.973(12) .
C3 N1 1.4517(8) .
C3 H3A 0.959(11) .
C3 H3B 0.947(14) .
